data_7101262
loop_
_publ_author_name
'Alexander V. Leontiev'
'H. V. Rasika Dias'
'Dmitry M. Rudkevich'

_publ_section_title 'Sulfamides and sulfamide polymers directly from sulfur dioxide'
_journal_issue 27
_journal_name_full 'Chemical Communications'
_journal_paper_doi 10.1039/b605063h
_journal_year 2006
_chemical_formula_sum 'C24 H30 N4 O6 S2'
_chemical_formula_weight 534.64
_chemical_name_common C18H18N4S2O4.2(acetone)
_chemical_name_systematic
;
?
;
_space_group_IT_number 14
_symmetry_cell_setting monoclinic
_symmetry_space_group_name_Hall '-P 2ybc'
_symmetry_space_group_name_H-M 'P 1 21/c 1'
_atom_sites_solution_hydrogens geom
_atom_sites_solution_primary direct
_atom_sites_solution_secondary difmap
_audit_creation_method SHELXL-97
_cell_angle_alpha 90.00
_cell_angle_beta 101.1520(10)
_cell_angle_gamma 90.00
_cell_formula_units_Z 2
_cell_length_a 8.8506(6)
_cell_length_b 9.9988(7)
_cell_length_c 15.2627(11)
_cell_measurement_reflns_used 6204
_cell_measurement_temperature 100(2)
_cell_measurement_theta_max 28.21
_cell_measurement_theta_min 2.35
_cell_volume 1325.17(16)
_computing_cell_refinement 'Bruker SMART'
_computing_data_collection 'Bruker SMART'
_computing_data_reduction 'Bruker SAINT'
_computing_molecular_graphics 'Bruker SHELXTL'
_computing_publication_material 'Bruker SHELXTL'
_computing_structure_refinement 'SHELXL-97 (Sheldrick, 1997)'
_computing_structure_solution 'SHELXS-97 (Sheldrick, 1990)'
_diffrn_ambient_temperature 100(2)
_diffrn_measured_fraction_theta_full 0.987
_diffrn_measured_fraction_theta_max 0.987
_diffrn_measurement_device_type 'CCD area detector'
_diffrn_measurement_method 'phi and omega scans'
_diffrn_radiation_monochromator graphite
_diffrn_radiation_source 'fine-focus sealed tube'
_diffrn_radiation_type MoK\a
_diffrn_radiation_wavelength 0.71073
_diffrn_reflns_av_R_equivalents 0.0211
_diffrn_reflns_av_sigmaI/netI 0.0205
_diffrn_reflns_limit_h_max 10
_diffrn_reflns_limit_h_min -10
_diffrn_reflns_limit_k_max 12
_diffrn_reflns_limit_k_min -12
_diffrn_reflns_limit_l_max 18
_diffrn_reflns_limit_l_min -18
_diffrn_reflns_number 9052
_diffrn_reflns_theta_full 25.99
_diffrn_reflns_theta_max 25.99
_diffrn_reflns_theta_min 2.35
_exptl_absorpt_coefficient_mu 0.246
_exptl_absorpt_correction_T_max 0.9734
_exptl_absorpt_correction_T_min 0.9126
_exptl_absorpt_correction_type none
_exptl_absorpt_process_details SADABS
_exptl_crystal_colour colorless
_exptl_crystal_density_diffrn 1.340
_exptl_crystal_density_meas 0
_exptl_crystal_density_method 'not measured'
_exptl_crystal_description parallelpipe
_exptl_crystal_F_000 564
_exptl_crystal_size_max 0.38
_exptl_crystal_size_mid 0.24
_exptl_crystal_size_min 0.11
_refine_diff_density_max 0.292
_refine_diff_density_min -0.408
_refine_diff_density_rms 0.054
_refine_ls_extinction_method none
_refine_ls_goodness_of_fit_ref 1.075
_refine_ls_hydrogen_treatment mixed
_refine_ls_matrix_type full
_refine_ls_number_parameters 173
_refine_ls_number_reflns 2571
_refine_ls_number_restraints 0
_refine_ls_restrained_S_all 1.075
_refine_ls_R_factor_all 0.0407
_refine_ls_R_factor_gt 0.0362
_refine_ls_shift/su_max 0.001
_refine_ls_shift/su_mean 0.000
_refine_ls_structure_factor_coef Fsqd
_refine_ls_weighting_details 'calc w=1/[\s^2^(Fo^2^)+(0.0507P)^2^+0.5786P] where P=(Fo^2^+2Fc^2^)/3'
_refine_ls_weighting_scheme calc
_refine_ls_wR_factor_gt 0.0927
_refine_ls_wR_factor_ref 0.0970
_reflns_number_gt 2278
_reflns_number_total 2571
_reflns_threshold_expression >2sigma(I)
_cod_data_source_file b605063h.txt
_cod_depositor_comments
;
The following automatic conversions were performed:
'_symmetry_cell_setting' value 'Monoclinic' changed to 'monoclinic'
according to '/home/saulius/struct/CIF-dictionaries/cif_core.dic'
dictionary named 'cif_core.dic' version 2.4.1 from 2010-06-29.

Automatic conversion script
Id: cif_fix_enum 1527 2010-12-29 10:47:43Z saulius 
;
_cod_original_sg_symbol_H-M P2(1)/c
_cod_database_code 7101262

loop_
_symmetry_equiv_pos_as_xyz
'x, y, z'
'-x, y+1/2, -z+1/2'
'-x, -y, -z'
'x, -y-1/2, z-1/2'

loop_
_atom_site_label
_atom_site_type_symbol
_atom_site_fract_x
_atom_site_fract_y
_atom_site_fract_z
_atom_site_U_iso_or_equiv
_atom_site_adp_type
_atom_site_occupancy
_atom_site_symmetry_multiplicity
_atom_site_calc_flag
_atom_site_refinement_flags
S S 0.92603(4) 0.36085(4) 0.23372(2) 0.02047(14) Uani 1 1 d .
N1 N 0.74722(16) 0.34529(14) 0.18592(9) 0.0233(3) Uani 1 1 d .
N2 N 1.00342(15) 0.47960(14) 0.18483(8) 0.0201(3) Uani 1 1 d .
O1 O 0.93790(13) 0.40608(12) 0.32363(7) 0.0254(3) Uani 1 1 d .
O2 O 0.99478(13) 0.23535(11) 0.21786(7) 0.0265(3) Uani 1 1 d .
O3 O 0.29510(18) 0.64444(12) 0.44926(9) 0.0440(4) Uani 1 1 d .
C1 C 0.63625(18) 0.44969(16) 0.17541(10) 0.0219(3) Uani 1 1 d .
C2 C 0.50547(19) 0.43342(17) 0.10914(11) 0.0272(4) Uani 1 1 d .
H2A H 0.4947 0.3561 0.0723 0.033 Uiso 1 1 calc R
C3 C 0.39123(19) 0.52981(19) 0.09693(12) 0.0325(4) Uani 1 1 d .
H3 H 0.3022 0.5183 0.0515 0.039 Uiso 1 1 calc R
C4 C 0.4054(2) 0.64284(18) 0.15028(12) 0.0319(4) Uani 1 1 d .
H4 H 0.3264 0.7086 0.1421 0.038 Uiso 1 1 calc R
C5 C 0.5362(2) 0.65869(17) 0.21573(11) 0.0284(4) Uani 1 1 d .
H5 H 0.5467 0.7364 0.2523 0.034 Uiso 1 1 calc R
C6 C 0.65238(19) 0.56349(16) 0.22906(10) 0.0243(3) Uani 1 1 d .
H6 H 0.7417 0.5757 0.2741 0.029 Uiso 1 1 calc R
C7 C 0.99799(16) 0.48707(15) 0.09086(9) 0.0181(3) Uani 1 1 d .
C8 C 1.00349(17) 0.37333(15) 0.03859(10) 0.0203(3) Uani 1 1 d .
H8 H 1.0058 0.2869 0.0646 0.024 Uiso 1 1 calc R
C9 C 0.99438(17) 0.61260(15) 0.05184(10) 0.0200(3) Uani 1 1 d .
H9 H 0.9904 0.6901 0.0874 0.024 Uiso 1 1 calc R
C10 C 0.29084(19) 0.52346(17) 0.44541(11) 0.0271(4) Uani 1 1 d .
C11 C 0.3412(2) 0.4472(2) 0.37220(13) 0.0412(5) Uani 1 1 d .
H11A H 0.3613 0.5095 0.3262 0.062 Uiso 1 1 calc R
H11B H 0.2599 0.3845 0.3458 0.062 Uiso 1 1 calc R
H11C H 0.4354 0.3974 0.3964 0.062 Uiso 1 1 calc R
C12 C 0.2341(3) 0.4448(2) 0.51554(13) 0.0416(5) Uani 1 1 d .
H12A H 0.2208 0.5043 0.5645 0.062 Uiso 1 1 calc R
H12B H 0.3091 0.3749 0.5385 0.062 Uiso 1 1 calc R
H12C H 0.1352 0.4033 0.4897 0.062 Uiso 1 1 calc R
H1 H 0.732(3) 0.286(2) 0.1495(15) 0.044(6) Uiso 1 1 d .
H2 H 1.005(2) 0.5458(19) 0.2104(12) 0.023(5) Uiso 1 1 d .

loop_
_atom_site_aniso_label
_atom_site_aniso_U_11
_atom_site_aniso_U_22
_atom_site_aniso_U_33
_atom_site_aniso_U_23
_atom_site_aniso_U_13
_atom_site_aniso_U_12
S 0.0266(2) 0.0186(2) 0.0173(2) 0.00357(14) 0.00679(16) 0.00328(14)
N1 0.0286(7) 0.0186(7) 0.0237(7) -0.0019(6) 0.0077(6) -0.0018(5)
N2 0.0268(7) 0.0177(7) 0.0165(6) -0.0017(5) 0.0061(5) -0.0006(5)
O1 0.0336(6) 0.0276(6) 0.0160(5) 0.0033(4) 0.0071(5) 0.0048(5)
O2 0.0375(6) 0.0200(6) 0.0242(6) 0.0059(4) 0.0115(5) 0.0078(5)
O3 0.0637(10) 0.0266(8) 0.0392(8) 0.0081(6) 0.0042(7) -0.0002(6)
C1 0.0250(8) 0.0216(8) 0.0218(7) 0.0042(6) 0.0109(6) -0.0016(6)
C2 0.0284(8) 0.0298(9) 0.0248(8) -0.0015(7) 0.0085(7) -0.0056(7)
C3 0.0224(8) 0.0470(11) 0.0279(9) 0.0034(8) 0.0047(7) -0.0013(7)
C4 0.0274(9) 0.0373(10) 0.0334(9) 0.0069(8) 0.0121(7) 0.0088(7)
C5 0.0331(9) 0.0259(8) 0.0290(9) 0.0004(7) 0.0127(7) 0.0038(7)
C6 0.0265(8) 0.0250(8) 0.0226(8) 0.0012(6) 0.0075(6) 0.0004(6)
C7 0.0179(7) 0.0217(8) 0.0150(7) 0.0010(6) 0.0035(6) 0.0001(6)
C8 0.0257(8) 0.0166(7) 0.0191(7) 0.0022(6) 0.0055(6) 0.0007(6)
C9 0.0239(8) 0.0174(7) 0.0191(7) -0.0023(6) 0.0049(6) 0.0005(6)
C10 0.0275(8) 0.0284(9) 0.0238(8) 0.0036(7) 0.0006(7) 0.0006(7)
C11 0.0365(10) 0.0547(13) 0.0339(10) -0.0059(9) 0.0106(8) -0.0001(9)
C12 0.0599(13) 0.0362(11) 0.0313(9) 0.0017(8) 0.0151(9) -0.0087(9)

loop_
_atom_type_symbol
_atom_type_description
_atom_type_scat_dispersion_real
_atom_type_scat_dispersion_imag
_atom_type_scat_source
C C 0.0033 0.0016 'International Tables Vol C Tables 4.2.6.8 and 6.1.1.4'
H H 0.0000 0.0000 'International Tables Vol C Tables 4.2.6.8 and 6.1.1.4'
N N 0.0061 0.0033 'International Tables Vol C Tables 4.2.6.8 and 6.1.1.4'
O O 0.0106 0.0060 'International Tables Vol C Tables 4.2.6.8 and 6.1.1.4'
S S 0.1246 0.1234 'International Tables Vol C Tables 4.2.6.8 and 6.1.1.4'

loop_
_geom_angle_atom_site_label_1
_geom_angle_atom_site_label_2
_geom_angle_atom_site_label_3
_geom_angle
_geom_angle_site_symmetry_1
_geom_angle_site_symmetry_3
O1 S O2 118.93(7) . .
O1 S N1 110.33(7) . .
O2 S N1 104.45(7) . .
O1 S N2 104.52(7) . .
O2 S N2 109.37(7) . .
N1 S N2 109.04(7) . .
C1 N1 S 125.10(12) . .
C1 N1 H1 116.3(16) . .
S N1 H1 113.5(16) . .
C7 N2 S 124.40(11) . .
C7 N2 H2 117.3(14) . .
S N2 H2 111.7(14) . .
C2 C1 C6 119.93(15) . .
C2 C1 N1 117.11(14) . .
C6 C1 N1 122.94(15) . .
C3 C2 C1 120.00(16) . .
C3 C2 H2A 120.0 . .
C1 C2 H2A 120.0 . .
C2 C3 C4 120.60(16) . .
C2 C3 H3 119.7 . .
C4 C3 H3 119.7 . .
C5 C4 C3 119.07(16) . .
C5 C4 H4 120.5 . .
C3 C4 H4 120.5 . .
C4 C5 C6 121.34(16) . .
C4 C5 H5 119.3 . .
C6 C5 H5 119.3 . .
C5 C6 C1 119.06(16) . .
C5 C6 H6 120.5 . .
C1 C6 H6 120.5 . .
C9 C7 C8 119.51(13) . .
C9 C7 N2 118.18(13) . .
C8 C7 N2 122.25(13) . .
C9 C8 C7 119.57(14) 3_765 .
C9 C8 H8 120.2 3_765 .
C7 C8 H8 120.2 . .
C7 C9 C8 120.93(14) . 3_765
C7 C9 H9 119.5 . .
C8 C9 H9 119.5 3_765 .
O3 C10 C11 122.43(17) . .
O3 C10 C12 120.24(17) . .
C11 C10 C12 117.32(16) . .
C10 C11 H11A 109.5 . .
C10 C11 H11B 109.5 . .
H11A C11 H11B 109.5 . .
C10 C11 H11C 109.5 . .
H11A C11 H11C 109.5 . .
H11B C11 H11C 109.5 . .
C10 C12 H12A 109.5 . .
C10 C12 H12B 109.5 . .
H12A C12 H12B 109.5 . .
C10 C12 H12C 109.5 . .
H12A C12 H12C 109.5 . .
H12B C12 H12C 109.5 . .

loop_
_geom_bond_atom_site_label_1
_geom_bond_atom_site_label_2
_geom_bond_distance
_geom_bond_site_symmetry_2
S O1 1.4292(11) .
S O2 1.4355(11) .
S N1 1.6170(15) .
S N2 1.6228(13) .
N1 C1 1.421(2) .
N1 H1 0.80(2) .
N2 C7 1.4278(18) .
N2 H2 0.767(19) .
O3 C10 1.211(2) .
C1 C2 1.392(2) .
C1 C6 1.393(2) .
C2 C3 1.383(2) .
C2 H2A 0.9500 .
C3 C4 1.384(3) .
C3 H3 0.9500 .
C4 C5 1.384(3) .
C4 H4 0.9500 .
C5 C6 1.387(2) .
C5 H5 0.9500 .
C6 H6 0.9500 .
C7 C9 1.387(2) .
C7 C8 1.395(2) .
C8 C9 1.391(2) 3_765
C8 H8 0.9500 .
C9 C8 1.391(2) 3_765
C9 H9 0.9500 .
C10 C11 1.490(2) .
C10 C12 1.492(2) .
C11 H11A 0.9800 .
C11 H11B 0.9800 .
C11 H11C 0.9800 .
C12 H12A 0.9800 .
C12 H12B 0.9800 .
C12 H12C 0.9800 .
